data_4304332
loop_
_publ_author_name
'Seth J. Friese'
'Benjamin E. Kucera'
'Victor G. Young'
'Lawrence Que'
'William B. Tolman'

_publ_section_title
;
Iron(II) Complexes of Sterically Bulky \a-Ketocarboxylates. Structural
Models for \a-Ketoacid-Dependent Nonheme Iron Halogenases
;
_journal_name_full 'Inorganic Chemistry'
_journal_page_first 1324
_journal_page_last 1331
_journal_paper_doi 10.1021/ic701823y
_journal_volume 47
_journal_year 2008
_chemical_formula_moiety 'C28 H22 Fe N2 O6'
_chemical_formula_sum 'C28 H22 Fe N2 O6'
_chemical_formula_weight 538.33
_chemical_name_common (dmby)Fe(benzoylformate)2
_chemical_name_systematic
; 
 ? 
;
_space_group_IT_number 2
_symmetry_cell_setting triclinic
_symmetry_space_group_name_Hall '-P 1'
_symmetry_space_group_name_H-M 'P -1'
_atom_sites_solution_hydrogens geom
_atom_sites_solution_primary direct
_atom_sites_solution_secondary difmap
_audit_creation_method SHELXL-97
_cell_angle_alpha 74.261(2)
_cell_angle_beta 80.103(2)
_cell_angle_gamma 73.705(2)
_cell_formula_units_Z 2
_cell_length_a 7.6185(7)
_cell_length_b 10.3927(10)
_cell_length_c 15.9351(16)
_cell_measurement_reflns_used 2455
_cell_measurement_temperature 173(2)
_cell_measurement_theta_max 26.93
_cell_measurement_theta_min 2.67
_cell_volume 1159.32(19)
_computing_cell_refinement 'Bruker SMART'
_computing_data_collection 'Bruker SMART'
_computing_data_reduction 'Bruker SAINT'
_computing_molecular_graphics 'Bruker SHELXTL'
_computing_publication_material 'Bruker SHELXTL'
_computing_structure_refinement 'Bruker SHELXTL'
_computing_structure_solution 'Bruker SHELXTL'
_diffrn_ambient_temperature 173(2)
_diffrn_measured_fraction_theta_full 0.987
_diffrn_measured_fraction_theta_max 0.987
_diffrn_measurement_device_type 'CCD area detector'
_diffrn_measurement_method 'phi and omega scans'
_diffrn_radiation_monochromator graphite
_diffrn_radiation_source 'sealed tube'
_diffrn_radiation_type MoK\a
_diffrn_radiation_wavelength 0.71073
_diffrn_reflns_av_R_equivalents 0.0440
_diffrn_reflns_av_sigmaI/netI 0.0555
_diffrn_reflns_limit_h_max 9
_diffrn_reflns_limit_h_min -9
_diffrn_reflns_limit_k_max 13
_diffrn_reflns_limit_k_min -12
_diffrn_reflns_limit_l_max 20
_diffrn_reflns_limit_l_min 0
_diffrn_reflns_number 13346
_diffrn_reflns_theta_full 27.14
_diffrn_reflns_theta_max 27.14
_diffrn_reflns_theta_min 2.10
_exptl_absorpt_coefficient_mu 0.700
_exptl_absorpt_correction_T_max 0.9526
_exptl_absorpt_correction_T_min 0.8726
_exptl_absorpt_correction_type multi-scan
_exptl_absorpt_process_details 'SADABS (G. Sheldrick, 2003)'
_exptl_crystal_colour Red
_exptl_crystal_density_diffrn 1.542
_exptl_crystal_density_method 'not measured'
_exptl_crystal_description Prism
_exptl_crystal_F_000 556
_exptl_crystal_size_max 0.20
_exptl_crystal_size_mid 0.07
_exptl_crystal_size_min 0.07
_refine_diff_density_max 0.430
_refine_diff_density_min -0.377
_refine_diff_density_rms 0.075
_refine_ls_extinction_method none
_refine_ls_goodness_of_fit_ref 1.065
_refine_ls_hydrogen_treatment constr
_refine_ls_matrix_type full
_refine_ls_number_parameters 336
_refine_ls_number_reflns 5078
_refine_ls_number_restraints 0
_refine_ls_restrained_S_all 1.065
_refine_ls_R_factor_all 0.0700
_refine_ls_R_factor_gt 0.0440
_refine_ls_shift/su_max 0.000
_refine_ls_shift/su_mean 0.000
_refine_ls_structure_factor_coef Fsqd
_refine_ls_weighting_details 'calc w=1/[\s^2^(Fo^2^)+(0.0452P)^2^+0.3044P] where P=(Fo^2^+2Fc^2^)/3'
_refine_ls_weighting_scheme calc
_refine_ls_wR_factor_gt 0.0937
_refine_ls_wR_factor_ref 0.1017
_reflns_number_gt 3738
_reflns_number_total 5078
_reflns_threshold_expression >2sigma(I)
_cod_data_source_file ic701823y_si_1.cif
_cod_data_source_block (dmby)Fe(benzoylformate)2
_cod_depositor_comments
;
The following automatic conversions were performed:
'_symmetry_cell_setting' value 'Triclinic' changed to 'triclinic'
according to '/home/saulius/struct/CIF-dictionaries/cif_core.dic'
dictionary named 'cif_core.dic' version 2.4.1 from
2010-06-29.

'_exptl_absorpt_correction_type' value 'Multi-scan' changed
to 'multi-scan' according to
'/home/saulius/struct/CIF-dictionaries/cif_core.dic' dictionary named
'cif_core.dic' version 2.4.1 from 2010-06-29.

Automatic conversion script
Id: cif_fix_enum 1527 2010-12-29 10:47:43Z saulius 
;
_cod_original_sg_symbol_H-M 'P -1 '
_cod_database_code 4304332

loop_
_symmetry_equiv_pos_as_xyz
'x, y, z'
'-x, -y, -z'

loop_
_atom_site_label
_atom_site_type_symbol
_atom_site_fract_x
_atom_site_fract_y
_atom_site_fract_z
_atom_site_U_iso_or_equiv
_atom_site_adp_type
_atom_site_occupancy
_atom_site_symmetry_multiplicity
_atom_site_calc_flag
_atom_site_refinement_flags
_atom_site_disorder_assembly
_atom_site_disorder_group
Fe1 Fe 0.18502(5) 0.26723(4) 0.34057(2) 0.01950(11) Uani 1 1 d . . .
N1 N 0.0823(3) 0.1977(2) 0.47657(13) 0.0206(4) Uani 1 1 d . . .
C1 C -0.0434(3) 0.2750(3) 0.52552(16) 0.0247(6) Uani 1 1 d . . .
C2 C -0.0795(4) 0.2256(3) 0.61517(17) 0.0305(6) Uani 1 1 d . . .
H2A H -0.1652 0.2827 0.6489 0.037 Uiso 1 1 calc R . .
C3 C 0.0092(4) 0.0935(3) 0.65508(17) 0.0325(6) Uani 1 1 d . . .
H3A H -0.0165 0.0579 0.7162 0.039 Uiso 1 1 calc R . .
C4 C 0.1355(4) 0.0140(3) 0.60514(16) 0.0284(6) Uani 1 1 d . . .
H4A H 0.1979 -0.0774 0.6314 0.034 Uiso 1 1 calc R . .
C5 C 0.1712(3) 0.0682(2) 0.51596(16) 0.0214(5) Uani 1 1 d . . .
C6 C 0.3065(3) -0.0121(2) 0.45869(16) 0.0216(5) Uani 1 1 d . . .
C7 C 0.3910(4) -0.1512(3) 0.48974(18) 0.0294(6) Uani 1 1 d . . .
H7A H 0.3672 -0.1960 0.5495 0.035 Uiso 1 1 calc R . .
C8 C 0.5084(4) -0.2224(3) 0.43313(19) 0.0331(7) Uani 1 1 d . . .
H8A H 0.5653 -0.3175 0.4530 0.040 Uiso 1 1 calc R . .
C9 C 0.5432(4) -0.1554(3) 0.34771(18) 0.0298(6) Uani 1 1 d . . .
H9A H 0.6234 -0.2042 0.3078 0.036 Uiso 1 1 calc R . .
C10 C 0.4612(3) -0.0162(3) 0.31953(17) 0.0251(6) Uani 1 1 d . . .
N2 N 0.3416(3) 0.0546(2) 0.37456(13) 0.0204(4) Uani 1 1 d . . .
C11 C -0.1493(4) 0.4142(3) 0.48010(18) 0.0323(6) Uani 1 1 d . . .
H11A H -0.0634 0.4679 0.4452 0.048 Uiso 1 1 calc R . .
H11B H -0.2251 0.4625 0.5239 0.048 Uiso 1 1 calc R . .
H11C H -0.2286 0.4032 0.4415 0.048 Uiso 1 1 calc R . .
C12 C 0.5030(4) 0.0625(3) 0.22810(17) 0.0355(7) Uani 1 1 d . . .
H12A H 0.3882 0.1070 0.2009 0.053 Uiso 1 1 calc R . .
H12B H 0.5837 -0.0009 0.1939 0.053 Uiso 1 1 calc R . .
H12C H 0.5644 0.1330 0.2295 0.053 Uiso 1 1 calc R . .
O1 O 0.0158(2) 0.23250(17) 0.26912(11) 0.0276(4) Uani 1 1 d . . .
C13 C -0.1024(4) 0.3315(3) 0.22707(16) 0.0246(6) Uani 1 1 d . . .
O2 O -0.2283(3) 0.32141(19) 0.19242(12) 0.0329(5) Uani 1 1 d . . .
O3 O -0.0086(2) 0.48246(18) 0.28712(11) 0.0268(4) Uani 1 1 d . . .
C14 C -0.0768(3) 0.4750(3) 0.22485(16) 0.0208(5) Uani 1 1 d . . .
C15 C -0.1160(3) 0.5950(2) 0.14941(16) 0.0214(5) Uani 1 1 d . . .
C16 C -0.1568(3) 0.5830(3) 0.07029(16) 0.0245(6) Uani 1 1 d . . .
H16A H -0.1791 0.4995 0.0662 0.029 Uiso 1 1 calc R . .
C17 C -0.1646(4) 0.6929(3) -0.00230(17) 0.0301(6) Uani 1 1 d . . .
H17A H -0.1910 0.6844 -0.0564 0.036 Uiso 1 1 calc R . .
C18 C -0.1345(4) 0.8144(3) 0.00362(19) 0.0337(7) Uani 1 1 d . . .
H18A H -0.1382 0.8889 -0.0468 0.040 Uiso 1 1 calc R . .
C19 C -0.0989(4) 0.8291(3) 0.08255(19) 0.0340(7) Uani 1 1 d . . .
H19A H -0.0819 0.9142 0.0867 0.041 Uiso 1 1 calc R . .
C20 C -0.0882(3) 0.7200(3) 0.15469(18) 0.0270(6) Uani 1 1 d . . .
H20A H -0.0618 0.7295 0.2085 0.032 Uiso 1 1 calc R . .
O4 O 0.3445(2) 0.36807(17) 0.37268(11) 0.0243(4) Uani 1 1 d . . .
C21 C 0.4252(3) 0.4504(2) 0.31483(16) 0.0224(5) Uani 1 1 d . . .
O5 O 0.5303(3) 0.51202(19) 0.32788(12) 0.0337(5) Uani 1 1 d . . .
O6 O 0.3272(2) 0.37308(17) 0.20836(11) 0.0234(4) Uani 1 1 d . . .
C22 C 0.3794(3) 0.4677(2) 0.22100(15) 0.0200(5) Uani 1 1 d . . .
C23 C 0.3858(3) 0.5929(2) 0.15064(15) 0.0190(5) Uani 1 1 d . . .
C24 C 0.4065(3) 0.7136(3) 0.16631(16) 0.0235(5) Uani 1 1 d . . .
H24A H 0.4264 0.7151 0.2232 0.028 Uiso 1 1 calc R . .
C25 C 0.3981(4) 0.8301(3) 0.09905(17) 0.0288(6) Uani 1 1 d . . .
H25A H 0.4093 0.9126 0.1102 0.035 Uiso 1 1 calc R . .
C26 C 0.3734(4) 0.8282(3) 0.01548(17) 0.0286(6) Uani 1 1 d . . .
H26A H 0.3708 0.9086 -0.0307 0.034 Uiso 1 1 calc R . .
C27 C 0.3525(3) 0.7101(3) -0.00105(16) 0.0272(6) Uani 1 1 d . . .
H27A H 0.3351 0.7089 -0.0584 0.033 Uiso 1 1 calc R . .
C28 C 0.3571(3) 0.5934(3) 0.06646(16) 0.0232(5) Uani 1 1 d . . .
H28A H 0.3405 0.5125 0.0554 0.028 Uiso 1 1 calc R . .

loop_
_atom_site_aniso_label
_atom_site_aniso_U_11
_atom_site_aniso_U_22
_atom_site_aniso_U_33
_atom_site_aniso_U_23
_atom_site_aniso_U_13
_atom_site_aniso_U_12
Fe1 0.0206(2) 0.01902(19) 0.01909(19) -0.00188(14) -0.00509(14) -0.00596(14)
N1 0.0208(11) 0.0227(11) 0.0205(11) -0.0044(9) -0.0037(9) -0.0085(9)
C1 0.0230(13) 0.0295(14) 0.0243(13) -0.0064(11) -0.0026(11) -0.0104(11)
C2 0.0302(15) 0.0389(16) 0.0244(14) -0.0095(12) 0.0016(11) -0.0125(13)
C3 0.0380(16) 0.0427(17) 0.0203(13) -0.0022(12) -0.0015(12) -0.0213(14)
C4 0.0326(15) 0.0274(14) 0.0262(14) 0.0028(11) -0.0102(12) -0.0134(12)
C5 0.0220(13) 0.0234(13) 0.0224(13) -0.0015(10) -0.0059(10) -0.0129(10)
C6 0.0194(13) 0.0218(13) 0.0263(13) -0.0021(11) -0.0099(10) -0.0086(10)
C7 0.0304(15) 0.0221(14) 0.0336(15) 0.0018(12) -0.0145(12) -0.0047(12)
C8 0.0316(15) 0.0178(13) 0.0488(18) -0.0032(13) -0.0163(14) -0.0017(11)
C9 0.0240(14) 0.0276(14) 0.0418(17) -0.0160(13) -0.0075(12) -0.0029(11)
C10 0.0223(13) 0.0243(13) 0.0324(15) -0.0110(11) -0.0072(11) -0.0047(11)
N2 0.0221(11) 0.0201(11) 0.0209(11) -0.0034(9) -0.0071(9) -0.0068(9)
C11 0.0324(16) 0.0330(15) 0.0288(15) -0.0114(12) 0.0006(12) -0.0022(12)
C12 0.0431(18) 0.0319(16) 0.0279(15) -0.0111(12) 0.0029(13) -0.0033(13)
O1 0.0302(10) 0.0246(9) 0.0287(10) 0.0018(8) -0.0120(8) -0.0101(8)
C13 0.0248(14) 0.0298(14) 0.0198(13) -0.0027(11) -0.0005(11) -0.0117(11)
O2 0.0306(11) 0.0367(11) 0.0370(11) -0.0048(9) -0.0129(9) -0.0155(9)
O3 0.0262(10) 0.0323(10) 0.0237(9) -0.0069(8) -0.0071(8) -0.0073(8)
C14 0.0115(12) 0.0282(13) 0.0223(13) -0.0070(11) 0.0022(10) -0.0056(10)
C15 0.0161(12) 0.0228(13) 0.0236(13) -0.0044(10) -0.0010(10) -0.0035(10)
C16 0.0179(13) 0.0260(14) 0.0275(14) -0.0072(11) -0.0022(10) -0.0010(10)
C17 0.0238(14) 0.0342(15) 0.0260(14) -0.0030(12) -0.0046(11) 0.0004(12)
C18 0.0260(15) 0.0262(15) 0.0381(16) 0.0049(12) -0.0049(13) -0.0004(12)
C19 0.0243(15) 0.0241(14) 0.0503(18) -0.0050(13) -0.0033(13) -0.0047(11)
C20 0.0187(13) 0.0288(14) 0.0335(15) -0.0102(12) -0.0046(11) -0.0020(11)
O4 0.0268(10) 0.0262(9) 0.0198(9) -0.0002(7) -0.0067(7) -0.0089(8)
C21 0.0221(13) 0.0216(13) 0.0230(13) -0.0043(11) -0.0061(10) -0.0032(11)
O5 0.0358(11) 0.0410(11) 0.0315(11) -0.0042(9) -0.0115(9) -0.0203(9)
O6 0.0251(9) 0.0220(9) 0.0257(9) -0.0055(7) -0.0049(7) -0.0088(8)
C22 0.0144(12) 0.0227(13) 0.0226(13) -0.0063(10) -0.0009(10) -0.0038(10)
C23 0.0140(12) 0.0210(12) 0.0210(12) -0.0036(10) -0.0012(9) -0.0044(10)
C24 0.0206(13) 0.0264(14) 0.0253(13) -0.0072(11) -0.0042(10) -0.0066(11)
C25 0.0270(15) 0.0228(14) 0.0375(16) -0.0066(12) -0.0024(12) -0.0084(11)
C26 0.0259(14) 0.0247(14) 0.0280(15) 0.0017(11) -0.0006(11) -0.0035(11)
C27 0.0238(14) 0.0335(15) 0.0215(13) -0.0039(11) -0.0039(11) -0.0040(11)
C28 0.0207(13) 0.0241(13) 0.0260(14) -0.0098(11) -0.0013(10) -0.0045(10)

loop_
_atom_type_symbol
_atom_type_description
_atom_type_scat_dispersion_real
_atom_type_scat_dispersion_imag
_atom_type_scat_source
C C 0.0033 0.0016 'International Tables Vol C Tables 4.2.6.8 and 6.1.1.4'
H H 0.0000 0.0000 'International Tables Vol C Tables 4.2.6.8 and 6.1.1.4'
N N 0.0061 0.0033 'International Tables Vol C Tables 4.2.6.8 and 6.1.1.4'
O O 0.0106 0.0060 'International Tables Vol C Tables 4.2.6.8 and 6.1.1.4'
Fe Fe 0.3463 0.8444 'International Tables Vol C Tables 4.2.6.8 and 6.1.1.4'

loop_
_geom_angle_atom_site_label_1
_geom_angle_atom_site_label_2
_geom_angle_atom_site_label_3
_geom_angle
_geom_angle_site_symmetry_1
_geom_angle_site_symmetry_3
_geom_angle_publ_flag
O4 Fe1 O1 157.40(7) . . ?
O4 Fe1 N2 102.26(7) . . ?
O1 Fe1 N2 95.28(7) . . ?
O4 Fe1 N1 92.31(7) . . ?
O1 Fe1 N1 105.52(7) . . ?
N2 Fe1 N1 77.14(8) . . ?
O4 Fe1 O6 74.03(6) . . ?
O1 Fe1 O6 87.33(6) . . ?
N2 Fe1 O6 107.14(7) . . ?
N1 Fe1 O6 166.21(7) . . ?
O4 Fe1 O3 87.50(6) . . ?
O1 Fe1 O3 74.32(7) . . ?
N2 Fe1 O3 169.50(6) . . ?
N1 Fe1 O3 106.65(7) . . ?
O6 Fe1 O3 71.55(6) . . ?
C1 N1 C5 118.9(2) . . ?
C1 N1 Fe1 126.30(16) . . ?
C5 N1 Fe1 114.34(16) . . ?
N1 C1 C2 121.3(2) . . ?
N1 C1 C11 118.3(2) . . ?
C2 C1 C11 120.4(2) . . ?
C3 C2 C1 119.8(3) . . ?
C3 C2 H2A 120.1 . . ?
C1 C2 H2A 120.1 . . ?
C4 C3 C2 119.0(2) . . ?
C4 C3 H3A 120.5 . . ?
C2 C3 H3A 120.5 . . ?
C3 C4 C5 119.5(2) . . ?
C3 C4 H4A 120.2 . . ?
C5 C4 H4A 120.2 . . ?
N1 C5 C4 121.4(2) . . ?
N1 C5 C6 116.5(2) . . ?
C4 C5 C6 122.1(2) . . ?
N2 C6 C7 121.5(2) . . ?
N2 C6 C5 117.0(2) . . ?
C7 C6 C5 121.5(2) . . ?
C8 C7 C6 119.2(2) . . ?
C8 C7 H7A 120.4 . . ?
C6 C7 H7A 120.4 . . ?
C9 C8 C7 119.5(2) . . ?
C9 C8 H8A 120.3 . . ?
C7 C8 H8A 120.3 . . ?
C8 C9 C10 119.9(3) . . ?
C8 C9 H9A 120.1 . . ?
C10 C9 H9A 120.1 . . ?
N2 C10 C9 121.1(2) . . ?
N2 C10 C12 117.3(2) . . ?
C9 C10 C12 121.6(2) . . ?
C6 N2 C10 118.8(2) . . ?
C6 N2 Fe1 114.60(16) . . ?
C10 N2 Fe1 126.54(16) . . ?
C1 C11 H11A 109.5 . . ?
C1 C11 H11B 109.5 . . ?
H11A C11 H11B 109.5 . . ?
C1 C11 H11C 109.5 . . ?
H11A C11 H11C 109.5 . . ?
H11B C11 H11C 109.5 . . ?
C10 C12 H12A 109.5 . . ?
C10 C12 H12B 109.5 . . ?
H12A C12 H12B 109.5 . . ?
C10 C12 H12C 109.5 . . ?
H12A C12 H12C 109.5 . . ?
H12B C12 H12C 109.5 . . ?
C13 O1 Fe1 121.40(16) . . ?
O2 C13 O1 126.7(2) . . ?
O2 C13 C14 120.6(2) . . ?
O1 C13 C14 112.7(2) . . ?
C14 O3 Fe1 108.05(15) . . ?
O3 C14 C15 120.6(2) . . ?
O3 C14 C13 116.1(2) . . ?
C15 C14 C13 123.1(2) . . ?
C16 C15 C20 119.2(2) . . ?
C16 C15 C14 122.1(2) . . ?
C20 C15 C14 118.2(2) . . ?
C17 C16 C15 119.8(2) . . ?
C17 C16 H16A 120.1 . . ?
C15 C16 H16A 120.1 . . ?
C18 C17 C16 120.3(3) . . ?
C18 C17 H17A 119.9 . . ?
C16 C17 H17A 119.9 . . ?
C17 C18 C19 120.5(3) . . ?
C17 C18 H18A 119.7 . . ?
C19 C18 H18A 119.7 . . ?
C20 C19 C18 119.7(3) . . ?
C20 C19 H19A 120.1 . . ?
C18 C19 H19A 120.1 . . ?
C19 C20 C15 120.4(2) . . ?
C19 C20 H20A 119.8 . . ?
C15 C20 H20A 119.8 . . ?
C21 O4 Fe1 121.98(15) . . ?
O5 C21 O4 126.5(2) . . ?
O5 C21 C22 120.6(2) . . ?
O4 C21 C22 112.9(2) . . ?
C22 O6 Fe1 108.24(15) . . ?
O6 C22 C23 120.7(2) . . ?
O6 C22 C21 116.3(2) . . ?
C23 C22 C21 122.9(2) . . ?
C28 C23 C24 118.9(2) . . ?
C28 C23 C22 118.3(2) . . ?
C24 C23 C22 122.7(2) . . ?
C25 C24 C23 119.9(2) . . ?
C25 C24 H24A 120.1 . . ?
C23 C24 H24A 120.1 . . ?
C24 C25 C26 120.6(2) . . ?
C24 C25 H25A 119.7 . . ?
C26 C25 H25A 119.7 . . ?
C27 C26 C25 120.3(2) . . ?
C27 C26 H26A 119.9 . . ?
C25 C26 H26A 119.9 . . ?
C26 C27 C28 119.5(2) . . ?
C26 C27 H27A 120.2 . . ?
C28 C27 H27A 120.2 . . ?
C27 C28 C23 120.9(2) . . ?
C27 C28 H28A 119.6 . . ?
C23 C28 H28A 119.6 . . ?

loop_
_geom_bond_atom_site_label_1
_geom_bond_atom_site_label_2
_geom_bond_distance
_geom_bond_site_symmetry_2
_geom_bond_publ_flag
Fe1 O4 2.0139(17) . ?
Fe1 O1 2.0190(17) . ?
Fe1 N2 2.166(2) . ?
Fe1 N1 2.172(2) . ?
Fe1 O6 2.3343(17) . ?
Fe1 O3 2.3350(17) . ?
N1 C1 1.350(3) . ?
N1 C5 1.357(3) . ?
C1 C2 1.388(4) . ?
C1 C11 1.498(4) . ?
C2 C3 1.378(4) . ?
C2 H2A 0.9500 . ?
C3 C4 1.374(4) . ?
C3 H3A 0.9500 . ?
C4 C5 1.389(3) . ?
C4 H4A 0.9500 . ?
C5 C6 1.483(4) . ?
C6 N2 1.351(3) . ?
C6 C7 1.396(3) . ?
C7 C8 1.369(4) . ?
C7 H7A 0.9500 . ?
C8 C9 1.369(4) . ?
C8 H8A 0.9500 . ?
C9 C10 1.386(4) . ?
C9 H9A 0.9500 . ?
C10 N2 1.357(3) . ?
C10 C12 1.494(4) . ?
C11 H11A 0.9800 . ?
C11 H11B 0.9800 . ?
C11 H11C 0.9800 . ?
C12 H12A 0.9800 . ?
C12 H12B 0.9800 . ?
C12 H12C 0.9800 . ?
O1 C13 1.278(3) . ?
C13 O2 1.227(3) . ?
C13 C14 1.547(3) . ?
O3 C14 1.226(3) . ?
C14 C15 1.481(3) . ?
C15 C16 1.394(3) . ?
C15 C20 1.400(3) . ?
C16 C17 1.384(3) . ?
C16 H16A 0.9500 . ?
C17 C18 1.375(4) . ?
C17 H17A 0.9500 . ?
C18 C19 1.387(4) . ?
C18 H18A 0.9500 . ?
C19 C20 1.374(4) . ?
C19 H19A 0.9500 . ?
C20 H20A 0.9500 . ?
O4 C21 1.278(3) . ?
C21 O5 1.230(3) . ?
C21 C22 1.546(3) . ?
O6 C22 1.232(3) . ?
C22 C23 1.476(3) . ?
C23 C28 1.394(3) . ?
C23 C24 1.398(3) . ?
C24 C25 1.377(3) . ?
C24 H24A 0.9500 . ?
C25 C26 1.383(4) . ?
C25 H25A 0.9500 . ?
C26 C27 1.379(4) . ?
C26 H26A 0.9500 . ?
C27 C28 1.382(3) . ?
C27 H27A 0.9500 . ?
C28 H28A 0.9500 . ?

loop_
_geom_torsion_atom_site_label_1
_geom_torsion_atom_site_label_2
_geom_torsion_atom_site_label_3
_geom_torsion_atom_site_label_4
_geom_torsion
_geom_torsion_site_symmetry_1
_geom_torsion_site_symmetry_2
_geom_torsion_site_symmetry_3
_geom_torsion_site_symmetry_4
_geom_torsion_publ_flag
O4 Fe1 N1 C1 75.56(19) . . . . ?
O1 Fe1 N1 C1 -90.4(2) . . . . ?
N2 Fe1 N1 C1 177.6(2) . . . . ?
O6 Fe1 N1 C1 67.9(4) . . . . ?
O3 Fe1 N1 C1 -12.5(2) . . . . ?
O4 Fe1 N1 C5 -96.91(16) . . . . ?
O1 Fe1 N1 C5 97.12(16) . . . . ?
N2 Fe1 N1 C5 5.14(16) . . . . ?
O6 Fe1 N1 C5 -104.6(3) . . . . ?
O3 Fe1 N1 C5 175.01(15) . . . . ?
C5 N1 C1 C2 1.6(4) . . . . ?
Fe1 N1 C1 C2 -170.56(18) . . . . ?
C5 N1 C1 C11 -176.0(2) . . . . ?
Fe1 N1 C1 C11 11.8(3) . . . . ?
N1 C1 C2 C3 -2.3(4) . . . . ?
C11 C1 C2 C3 175.3(2) . . . . ?
C1 C2 C3 C4 1.4(4) . . . . ?
C2 C3 C4 C5 0.1(4) . . . . ?
C1 N1 C5 C4 0.0(3) . . . . ?
Fe1 N1 C5 C4 173.05(18) . . . . ?
C1 N1 C5 C6 179.5(2) . . . . ?
Fe1 N1 C5 C6 -7.4(3) . . . . ?
C3 C4 C5 N1 -0.9(4) . . . . ?
C3 C4 C5 C6 179.7(2) . . . . ?
N1 C5 C6 N2 5.9(3) . . . . ?
C4 C5 C6 N2 -174.6(2) . . . . ?
N1 C5 C6 C7 -172.8(2) . . . . ?
C4 C5 C6 C7 6.8(4) . . . . ?
N2 C6 C7 C8 -1.7(4) . . . . ?
C5 C6 C7 C8 177.0(2) . . . . ?
C6 C7 C8 C9 1.1(4) . . . . ?
C7 C8 C9 C10 0.7(4) . . . . ?
C8 C9 C10 N2 -2.2(4) . . . . ?
C8 C9 C10 C12 176.8(2) . . . . ?
C7 C6 N2 C10 0.3(3) . . . . ?
C5 C6 N2 C10 -178.4(2) . . . . ?
C7 C6 N2 Fe1 177.42(18) . . . . ?
C5 C6 N2 Fe1 -1.2(3) . . . . ?
C9 C10 N2 C6 1.7(3) . . . . ?
C12 C10 N2 C6 -177.4(2) . . . . ?
C9 C10 N2 Fe1 -175.14(18) . . . . ?
C12 C10 N2 Fe1 5.9(3) . . . . ?
O4 Fe1 N2 C6 87.61(16) . . . . ?
O1 Fe1 N2 C6 -106.72(16) . . . . ?
N1 Fe1 N2 C6 -1.97(15) . . . . ?
O6 Fe1 N2 C6 164.45(15) . . . . ?
O3 Fe1 N2 C6 -114.4(4) . . . . ?
O4 Fe1 N2 C10 -95.48(19) . . . . ?
O1 Fe1 N2 C10 70.19(19) . . . . ?
N1 Fe1 N2 C10 174.9(2) . . . . ?
O6 Fe1 N2 C10 -18.6(2) . . . . ?
O3 Fe1 N2 C10 62.5(5) . . . . ?
O4 Fe1 O1 C13 -34.2(3) . . . . ?
N2 Fe1 O1 C13 -175.19(18) . . . . ?
N1 Fe1 O1 C13 106.71(18) . . . . ?
O6 Fe1 O1 C13 -68.21(18) . . . . ?
O3 Fe1 O1 C13 3.37(17) . . . . ?
Fe1 O1 C13 O2 -168.7(2) . . . . ?
Fe1 O1 C13 C14 9.7(3) . . . . ?
O4 Fe1 O3 C14 147.56(16) . . . . ?
O1 Fe1 O3 C14 -18.88(15) . . . . ?
N2 Fe1 O3 C14 -11.0(5) . . . . ?
N1 Fe1 O3 C14 -120.78(16) . . . . ?
O6 Fe1 O3 C14 73.57(15) . . . . ?
Fe1 O3 C14 C15 -145.70(18) . . . . ?
Fe1 O3 C14 C13 29.3(2) . . . . ?
O2 C13 C14 O3 149.9(2) . . . . ?
O1 C13 C14 O3 -28.6(3) . . . . ?
O2 C13 C14 C15 -35.2(3) . . . . ?
O1 C13 C14 C15 146.3(2) . . . . ?
O3 C14 C15 C16 166.4(2) . . . . ?
C13 C14 C15 C16 -8.3(4) . . . . ?
O3 C14 C15 C20 -5.5(3) . . . . ?
C13 C14 C15 C20 179.8(2) . . . . ?
C20 C15 C16 C17 1.6(4) . . . . ?
C14 C15 C16 C17 -170.1(2) . . . . ?
C15 C16 C17 C18 -0.8(4) . . . . ?
C16 C17 C18 C19 -1.0(4) . . . . ?
C17 C18 C19 C20 2.0(4) . . . . ?
C18 C19 C20 C15 -1.0(4) . . . . ?
C16 C15 C20 C19 -0.7(4) . . . . ?
C14 C15 C20 C19 171.4(2) . . . . ?
O1 Fe1 O4 C21 -27.2(3) . . . . ?
N2 Fe1 O4 C21 112.91(19) . . . . ?
N1 Fe1 O4 C21 -169.75(19) . . . . ?
O6 Fe1 O4 C21 8.35(18) . . . . ?
O3 Fe1 O4 C21 -63.18(18) . . . . ?
Fe1 O4 C21 O5 -177.0(2) . . . . ?
Fe1 O4 C21 C22 2.7(3) . . . . ?
O4 Fe1 O6 C22 -20.33(15) . . . . ?
O1 Fe1 O6 C22 146.74(16) . . . . ?
N2 Fe1 O6 C22 -118.55(15) . . . . ?
N1 Fe1 O6 C22 -12.3(4) . . . . ?
O3 Fe1 O6 C22 72.39(15) . . . . ?
Fe1 O6 C22 C23 -148.63(18) . . . . ?
Fe1 O6 C22 C21 27.9(2) . . . . ?
O5 C21 C22 O6 156.5(2) . . . . ?
O4 C21 C22 O6 -23.2(3) . . . . ?
O5 C21 C22 C23 -27.0(4) . . . . ?
O4 C21 C22 C23 153.3(2) . . . . ?
O6 C22 C23 C28 -9.0(3) . . . . ?
C21 C22 C23 C28 174.7(2) . . . . ?
O6 C22 C23 C24 166.3(2) . . . . ?
C21 C22 C23 C24 -10.0(4) . . . . ?
C28 C23 C24 C25 0.1(4) . . . . ?
C22 C23 C24 C25 -175.3(2) . . . . ?
C23 C24 C25 C26 -1.5(4) . . . . ?
C24 C25 C26 C27 1.6(4) . . . . ?
C25 C26 C27 C28 -0.2(4) . . . . ?
C26 C27 C28 C23 -1.1(4) . . . . ?
C24 C23 C28 C27 1.2(4) . . . . ?
C22 C23 C28 C27 176.8(2) . . . . ?
